data_7119601
loop_
_publ_author_name
'Lehmann, Johannes'
'Richers, Johannes'
'P\"othig, Alexander'
'Sieber, Stephan A.'

_publ_section_title
;
 Synthesis of ramariolide natural products and discovery of their targets
 in mycobacteria.
;
_journal_issue 1
_journal_name_full 'Chemical communications (Cambridge, England)'
_journal_page_first 107
_journal_page_last 110
_journal_paper_doi 10.1039/c6cc08365j
_journal_volume 53
_journal_year 2016
_chemical_formula_moiety 'C16 H26 O4'
_chemical_formula_sum 'C16 H26 O4'
_chemical_formula_weight 282.374
_space_group_IT_number 2
_symmetry_cell_setting triclinic
_symmetry_Int_Tables_number 2
_symmetry_space_group_name_Hall '-P 1'
_symmetry_space_group_name_H-M 'P -1'
_atom_sites_solution_hydrogens mixed
_audit_update_record
;
2016-10-09 deposited with the CCDC.
2016-11-09 downloaded from the CCDC.
;
_cell_angle_alpha 87.277(8)
_cell_angle_beta 84.938(8)
_cell_angle_gamma 89.485(8)
_cell_formula_units_Z 4
_cell_length_a 5.3710(12)
_cell_length_b 10.283(2)
_cell_length_c 29.398(7)
_cell_measurement_reflns_used 9922
_cell_measurement_temperature 100
_cell_measurement_theta_max 26.7780
_cell_measurement_theta_min 2.3690
_cell_volume 1615.5(6)
_computing_cell_refinement 'SAINT (Bruker, 2015)'
_computing_data_collection 'APEX III Control Software (Bruker, 2015)'
_computing_data_reduction 'SAINT (Bruker, 2015)'
_computing_molecular_graphics 'PLATON (Spek, 2011)'
_computing_publication_material 'PLATON (Spek, 2011), enCIFer (Allen, 2014)'
_computing_structure_refinement 'SHELXL2014 (Sheldrick, 2014), SHELXLE (Huebschle, 2011)'
_computing_structure_solution 'SHELXS97 (Sheldrick, 1997)'
_diffrn_ambient_temperature 100
_diffrn_detector ' CMOS plate '
_diffrn_detector_area_resol_mean 16
_diffrn_measured_fraction_theta_full 0.994
_diffrn_measured_fraction_theta_max 0.994
_diffrn_measurement_device ' \k-geometry diffractometer '
_diffrn_measurement_device_type ' Bruker Photon CMOS '
_diffrn_measurement_method ' phi- and omega-rotation '
_diffrn_radiation_monochromator 'HELIOS optic'
_diffrn_radiation_probe x-ray
_diffrn_radiation_source 'TXS rotating anode'
_diffrn_radiation_type MoK\a
_diffrn_radiation_wavelength 0.71073
_diffrn_reflns_av_R_equivalents 0.0659
_diffrn_reflns_av_unetI/netI 0.0277
_diffrn_reflns_limit_h_max 6
_diffrn_reflns_limit_h_min -6
_diffrn_reflns_limit_k_max 12
_diffrn_reflns_limit_k_min -12
_diffrn_reflns_limit_l_max 36
_diffrn_reflns_limit_l_min -36
_diffrn_reflns_number 91055
_diffrn_reflns_reduction_process
;
;
_diffrn_reflns_theta_full 25.24
_diffrn_reflns_theta_max 26.37
_diffrn_reflns_theta_min 2.37
_exptl_absorpt_coefficient_mu 0.082
_exptl_absorpt_correction_T_max 0.7454
_exptl_absorpt_correction_T_min 0.6380
_exptl_absorpt_correction_type multi-scan
_exptl_absorpt_process_details 'SADABS 2014/5, Bruker, 2014'
_exptl_crystal_colour 'clear colourless'
_exptl_crystal_density_diffrn 1.161
_exptl_crystal_density_method 'Not Measured'
_exptl_crystal_description plate
_exptl_crystal_F_000 616
_exptl_crystal_size_max 0.816
_exptl_crystal_size_mid 0.349
_exptl_crystal_size_min 0.028
_refine_diff_density_max 0.285
_refine_diff_density_min -0.344
_refine_diff_density_rms 0.052
_refine_ls_extinction_method none
_refine_ls_goodness_of_fit_ref 1.134
_refine_ls_hydrogen_treatment mixed
_refine_ls_matrix_type full
_refine_ls_number_parameters 369
_refine_ls_number_reflns 6584
_refine_ls_number_restraints 0
_refine_ls_restrained_S_all 1.134
_refine_ls_R_factor_all 0.0643
_refine_ls_R_factor_gt 0.0520
_refine_ls_shift/su_max 0.001
_refine_ls_shift/su_mean 0.000
_refine_ls_structure_factor_coef Fsqd
_refine_ls_weighting_details 'W=1/[\S^2^(FO^2^)+(0.0317P)^2^+0.9794P] WHERE P=(FO^2^+2FC^2^)/3'
_refine_ls_weighting_scheme calc
_refine_ls_wR_factor_gt 0.1079
_refine_ls_wR_factor_ref 0.1137
_reflns_number_gt 5571
_reflns_number_total 6584
_reflns_threshold_expression I>2\s(I)
_cod_data_source_file c6cc08365j2.cif
_cod_data_source_block lehjo3_0m-auto
_cod_database_code 7119601

loop_
_space_group_symop_id
_space_group_symop_operation_xyz
1 x,y,z
2 -x,-y,-z

loop_
_atom_site_label
_atom_site_type_symbol
_atom_site_fract_x
_atom_site_fract_y
_atom_site_fract_z
_atom_site_U_iso_or_equiv
_atom_site_adp_type
_atom_site_occupancy
_atom_site_site_symmetry_order
_atom_site_calc_flag
_atom_site_refinement_flags_posn
_atom_site_refinement_flags_adp
O5 O 0.7544(2) -0.49775(10) 0.54803(4) 0.0244(3) Uani 1 1 d . .
O6 O 0.65246(19) -0.37652(10) 0.60820(4) 0.0187(2) Uani 1 1 d . .
O7 O 0.3673(2) -0.32596(10) 0.66977(4) 0.0247(3) Uani 1 1 d . .
O8 O 0.7679(2) -0.12501(11) 0.61789(4) 0.0242(3) Uani 1 1 d . .
H8 H 0.777(4) -0.048(2) 0.6171(7) 0.036 Uiso 1 1 d . U
C17 C 0.6028(3) -0.43028(13) 0.56821(5) 0.0180(3) Uani 1 1 d . .
C18 C 0.3516(3) -0.38948(14) 0.55733(5) 0.0206(3) Uani 1 1 d . .
H18 H 0.2713 -0.4130 0.5314 0.025 Uiso 1 1 calc R U
C19 C 0.2562(3) -0.31446(14) 0.58974(5) 0.0206(3) Uani 1 1 d . .
H19 H 0.0926 -0.2781 0.5915 0.025 Uiso 1 1 calc R U
C20 C 0.4447(3) -0.29558(14) 0.62306(5) 0.0186(3) Uani 1 1 d . .
C21 C 0.5232(3) -0.15687(14) 0.63382(5) 0.0181(3) Uani 1 1 d . .
H21 H 0.4007 -0.0893 0.6243 0.022 Uiso 1 1 calc R U
C22 C 0.4695(3) -0.20372(15) 0.68440(5) 0.0218(3) Uani 1 1 d . .
H22 H 0.6273 -0.2191 0.6996 0.026 Uiso 1 1 calc R U
C23 C 0.2762(3) -0.13464(16) 0.71472(6) 0.0260(4) Uani 1 1 d . .
H23A H 0.2127 -0.1961 0.7399 0.031 Uiso 1 1 calc R U
H23B H 0.1340 -0.1103 0.6967 0.031 Uiso 1 1 calc R U
C24 C 0.3685(3) -0.01241(16) 0.73535(6) 0.0250(4) Uani 1 1 d . .
H24A H 0.5198 -0.0339 0.7512 0.030 Uiso 1 1 calc R U
H24B H 0.4147 0.0539 0.7106 0.030 Uiso 1 1 calc R U
C25 C 0.1686(3) 0.04329(17) 0.76910(6) 0.0284(4) Uani 1 1 d . .
H25A H 0.0198 0.0655 0.7526 0.034 Uiso 1 1 calc R U
H25B H 0.1187 -0.0254 0.7928 0.034 Uiso 1 1 calc R U
C26 C 0.2444(3) 0.16335(17) 0.79281(6) 0.0290(4) Uani 1 1 d . .
H26A H 0.3992 0.1439 0.8078 0.035 Uiso 1 1 calc R U
H26B H 0.2811 0.2352 0.7696 0.035 Uiso 1 1 calc R U
C27 C 0.0420(3) 0.20738(18) 0.82838(6) 0.0306(4) Uani 1 1 d . .
H27A H 0.0048 0.1347 0.8512 0.037 Uiso 1 1 calc R U
H27B H -0.1122 0.2264 0.8131 0.037 Uiso 1 1 calc R U
C28 C 0.1083(3) 0.32704(18) 0.85341(6) 0.0311(4) Uani 1 1 d . .
H28A H 0.2614 0.3083 0.8690 0.037 Uiso 1 1 calc R U
H28B H 0.1453 0.4002 0.8308 0.037 Uiso 1 1 calc R U
C29 C -0.0992(3) 0.36818(18) 0.88848(6) 0.0320(4) Uani 1 1 d . .
H29A H -0.2538 0.3834 0.8730 0.038 Uiso 1 1 calc R U
H29B H -0.1320 0.2959 0.9116 0.038 Uiso 1 1 calc R U
C30 C -0.0412(3) 0.49013(17) 0.91272(6) 0.0306(4) Uani 1 1 d . .
H30A H 0.1114 0.4744 0.9288 0.037 Uiso 1 1 calc R U
H30B H -0.0054 0.5622 0.8896 0.037 Uiso 1 1 calc R U
C31 C -0.2515(4) 0.53162(19) 0.94697(7) 0.0376(4) Uani 1 1 d . .
H31A H -0.2849 0.4603 0.9705 0.045 Uiso 1 1 calc R U
H31B H -0.4049 0.5456 0.9310 0.045 Uiso 1 1 calc R U
C32 C -0.1953(4) 0.6552(2) 0.97054(7) 0.0440(5) Uani 1 1 d . .
H32A H -0.1646 0.7268 0.9476 0.066 Uiso 1 1 calc R U
H32B H -0.0468 0.6413 0.9873 0.066 Uiso 1 1 calc R U
H32C H -0.3382 0.6771 0.9919 0.066 Uiso 1 1 calc R U
O1 O 1.2568(2) -0.06239(11) 0.52231(4) 0.0293(3) Uani 1 1 d . .
O2 O 1.1639(2) 0.07521(10) 0.57842(4) 0.0212(2) Uani 1 1 d . .
O3 O 1.28504(19) 0.26414(10) 0.61171(4) 0.0228(3) Uani 1 1 d . .
O4 O 0.7202(2) 0.14331(10) 0.62486(4) 0.0227(3) Uani 1 1 d . .
H4 H 0.578(4) 0.1717(19) 0.6205(7) 0.034 Uiso 1 1 d . U
C1 C 1.2170(3) 0.04706(15) 0.53307(6) 0.0227(3) Uani 1 1 d . .
C2 C 1.2110(3) 0.17021(15) 0.50537(6) 0.0243(4) Uani 1 1 d . .
H2 H 1.2406 0.1793 0.4730 0.029 Uiso 1 1 calc R U
C3 C 1.1575(3) 0.26573(15) 0.53308(6) 0.0217(3) Uani 1 1 d . .
H3 H 1.1438 0.3551 0.5238 0.026 Uiso 1 1 calc R U
C4 C 1.1219(3) 0.21208(14) 0.58105(5) 0.0194(3) Uani 1 1 d . .
C5 C 0.8935(3) 0.24309(14) 0.61434(5) 0.0190(3) Uani 1 1 d . .
H5 H 0.8105 0.3264 0.6050 0.023 Uiso 1 1 calc R U
C6 C 1.0824(3) 0.26452(15) 0.64937(6) 0.0210(3) Uani 1 1 d . .
H6 H 1.0938 0.1870 0.6710 0.025 Uiso 1 1 calc R U
C7 C 1.0802(3) 0.38889(16) 0.67383(6) 0.0245(4) Uani 1 1 d . .
H7A H 1.0771 0.4630 0.6511 0.029 Uiso 1 1 calc R U
H7B H 1.2365 0.3946 0.6891 0.029 Uiso 1 1 calc R U
C8 C 0.8579(3) 0.40096(16) 0.70939(6) 0.0249(4) Uani 1 1 d . .
H8A H 0.7013 0.4069 0.6940 0.030 Uiso 1 1 calc R U
H8B H 0.8486 0.3226 0.7304 0.030 Uiso 1 1 calc R U
C9 C 0.8848(3) 0.52138(17) 0.73648(6) 0.0267(4) Uani 1 1 d . .
H9A H 1.0380 0.5116 0.7528 0.032 Uiso 1 1 calc R U
H9B H 0.9088 0.5975 0.7147 0.032 Uiso 1 1 calc R U
C10 C 0.6677(3) 0.55018(17) 0.77112(6) 0.0273(4) Uani 1 1 d . .
H10A H 0.6379 0.4739 0.7927 0.033 Uiso 1 1 calc R U
H10B H 0.5147 0.5657 0.7551 0.033 Uiso 1 1 calc R U
C11 C 0.7201(3) 0.66909(17) 0.79767(6) 0.0275(4) Uani 1 1 d . .
H11A H 0.8725 0.6516 0.8137 0.033 Uiso 1 1 calc R U
H11B H 0.7566 0.7435 0.7756 0.033 Uiso 1 1 calc R U
C12 C 0.5119(3) 0.70885(18) 0.83257(6) 0.0310(4) Uani 1 1 d . .
H12A H 0.4772 0.6360 0.8554 0.037 Uiso 1 1 calc R U
H12B H 0.3581 0.7261 0.8170 0.037 Uiso 1 1 calc R U
C13 C 0.5771(3) 0.82950(18) 0.85697(6) 0.0320(4) Uani 1 1 d . .
H13A H 0.7348 0.8128 0.8713 0.038 Uiso 1 1 calc R U
H13B H 0.6072 0.9024 0.8340 0.038 Uiso 1 1 calc R U
C14 C 0.3789(4) 0.8710(2) 0.89334(6) 0.0371(4) Uani 1 1 d . .
H14A H 0.3484 0.7984 0.9165 0.044 Uiso 1 1 calc R U
H14B H 0.2210 0.8884 0.8791 0.044 Uiso 1 1 calc R U
C15 C 0.4490(4) 0.9911(2) 0.91712(7) 0.0458(5) Uani 1 1 d . .
H15A H 0.4761 1.0643 0.8941 0.055 Uiso 1 1 calc R U
H15B H 0.6084 0.9744 0.9310 0.055 Uiso 1 1 calc R U
C16 C 0.2512(5) 1.0303(3) 0.95407(9) 0.0660(7) Uani 1 1 d . .
H16A H 0.0942 1.0497 0.9404 0.099 Uiso 1 1 calc R U
H16B H 0.3066 1.1077 0.9685 0.099 Uiso 1 1 calc R U
H16C H 0.2249 0.9587 0.9772 0.099 Uiso 1 1 calc R U

loop_
_atom_site_aniso_label
_atom_site_aniso_U_11
_atom_site_aniso_U_22
_atom_site_aniso_U_33
_atom_site_aniso_U_23
_atom_site_aniso_U_13
_atom_site_aniso_U_12
O5 0.0275(6) 0.0173(5) 0.0280(6) -0.0024(5) 0.0011(5) 0.0054(5)
O6 0.0171(5) 0.0154(5) 0.0243(6) -0.0022(4) -0.0045(4) 0.0017(4)
O7 0.0332(7) 0.0200(6) 0.0202(6) -0.0003(4) 0.0024(5) -0.0077(5)
O8 0.0204(6) 0.0140(5) 0.0371(7) -0.0026(5) 0.0055(5) -0.0042(4)
C17 0.0214(8) 0.0107(7) 0.0216(8) 0.0022(6) -0.0022(6) -0.0031(6)
C18 0.0210(8) 0.0164(7) 0.0250(8) 0.0002(6) -0.0048(6) -0.0032(6)
C19 0.0146(7) 0.0184(7) 0.0286(9) 0.0014(6) -0.0015(6) -0.0033(6)
C20 0.0173(8) 0.0158(7) 0.0220(8) -0.0005(6) 0.0021(6) -0.0001(6)
C21 0.0163(7) 0.0153(7) 0.0222(8) -0.0008(6) 0.0006(6) -0.0003(6)
C22 0.0228(8) 0.0194(8) 0.0233(8) -0.0020(6) -0.0024(6) -0.0038(6)
C23 0.0259(9) 0.0295(9) 0.0223(8) -0.0038(7) 0.0020(7) -0.0055(7)
C24 0.0240(9) 0.0271(8) 0.0237(8) -0.0031(7) 0.0001(7) -0.0011(7)
C25 0.0276(9) 0.0304(9) 0.0269(9) -0.0056(7) 0.0018(7) -0.0034(7)
C26 0.0284(9) 0.0296(9) 0.0288(9) -0.0054(7) 0.0006(7) -0.0010(7)
C27 0.0293(10) 0.0334(9) 0.0290(9) -0.0072(7) 0.0013(7) -0.0023(7)
C28 0.0300(10) 0.0324(9) 0.0311(10) -0.0072(7) -0.0001(8) -0.0015(7)
C29 0.0307(10) 0.0345(10) 0.0308(10) -0.0074(8) 0.0013(8) -0.0013(8)
C30 0.0326(10) 0.0328(9) 0.0265(9) -0.0044(7) -0.0015(8) 0.0009(8)
C31 0.0415(11) 0.0377(10) 0.0329(10) -0.0074(8) 0.0029(9) 0.0028(9)
C32 0.0605(14) 0.0388(11) 0.0324(11) -0.0086(9) 0.0004(10) 0.0065(10)
O1 0.0285(7) 0.0166(6) 0.0417(7) -0.0041(5) 0.0046(5) 0.0006(5)
O2 0.0200(6) 0.0139(5) 0.0289(6) 0.0017(4) 0.0004(5) 0.0030(4)
O3 0.0137(5) 0.0254(6) 0.0296(6) -0.0043(5) -0.0011(5) -0.0007(4)
O4 0.0140(5) 0.0174(5) 0.0363(7) 0.0008(5) -0.0006(5) -0.0014(4)
C1 0.0165(8) 0.0198(8) 0.0312(9) -0.0014(7) 0.0010(7) -0.0014(6)
C2 0.0222(8) 0.0216(8) 0.0283(9) 0.0011(7) 0.0014(7) -0.0011(6)
C3 0.0194(8) 0.0162(7) 0.0285(9) 0.0028(6) 0.0009(7) -0.0016(6)
C4 0.0171(8) 0.0121(7) 0.0294(9) -0.0003(6) -0.0041(6) 0.0006(6)
C5 0.0168(8) 0.0132(7) 0.0268(8) 0.0011(6) -0.0012(6) 0.0004(6)
C6 0.0145(7) 0.0211(8) 0.0269(8) 0.0010(6) 0.0008(6) -0.0005(6)
C7 0.0203(8) 0.0252(8) 0.0284(9) -0.0038(7) -0.0017(7) -0.0040(6)
C8 0.0215(8) 0.0250(8) 0.0278(9) -0.0012(7) -0.0003(7) -0.0021(6)
C9 0.0221(9) 0.0306(9) 0.0276(9) -0.0049(7) -0.0003(7) -0.0029(7)
C10 0.0237(9) 0.0312(9) 0.0265(9) -0.0018(7) 0.0014(7) -0.0028(7)
C11 0.0233(9) 0.0350(9) 0.0243(9) -0.0038(7) -0.0009(7) -0.0017(7)
C12 0.0293(10) 0.0384(10) 0.0250(9) -0.0042(7) 0.0002(7) -0.0017(8)
C13 0.0310(10) 0.0396(10) 0.0255(9) -0.0057(8) -0.0015(7) -0.0001(8)
C14 0.0354(11) 0.0468(11) 0.0294(10) -0.0094(8) -0.0012(8) 0.0023(9)
C15 0.0526(13) 0.0497(12) 0.0362(11) -0.0157(9) -0.0040(10) 0.0049(10)
C16 0.0706(18) 0.0768(18) 0.0521(15) -0.0344(13) 0.0021(13) 0.0130(14)

loop_
_atom_type_symbol
_atom_type_description
_atom_type_scat_dispersion_real
_atom_type_scat_dispersion_imag
_atom_type_scat_source
C C 0.0033 0.0016 ' International Tables Vol C Tables 4.2.6.8 and 6.1.1.4'
H H 0.0000 0.0000 ' International Tables Vol C Tables 4.2.6.8 and 6.1.1.4'
O O 0.0106 0.0060 ' International Tables Vol C Tables 4.2.6.8 and 6.1.1.4'

loop_
_geom_angle_atom_site_label_1
_geom_angle_atom_site_label_2
_geom_angle_atom_site_label_3
_geom_angle
C17 O6 C20 108.53(11)
C20 O7 C22 92.46(11)
C21 O8 H8 106.8(15)
O5 C17 O6 120.93(14)
O5 C17 C18 130.44(15)
O6 C17 C18 108.63(13)
C19 C18 C17 108.26(14)
C19 C18 H18 125.9
C17 C18 H18 125.9
C18 C19 C20 109.50(14)
C18 C19 H19 125.3
C20 C19 H19 125.3
O7 C20 O6 110.09(12)
O7 C20 C19 116.53(13)
O6 C20 C19 104.88(12)
O7 C20 C21 91.70(11)
O6 C20 C21 113.11(12)
C19 C20 C21 120.29(13)
O8 C21 C22 118.38(13)
O8 C21 C20 114.25(12)
C22 C21 C20 85.11(11)
O8 C21 H21 112.2
C22 C21 H21 112.2
C20 C21 H21 112.2
O7 C22 C23 110.33(13)
O7 C22 C21 89.76(11)
C23 C22 C21 119.88(14)
O7 C22 H22 111.6
C23 C22 H22 111.6
C21 C22 H22 111.6
C22 C23 C24 114.92(14)
C22 C23 H23A 108.5
C24 C23 H23A 108.5
C22 C23 H23B 108.5
C24 C23 H23B 108.5
H23A C23 H23B 107.5
C25 C24 C23 111.21(14)
C25 C24 H24A 109.4
C23 C24 H24A 109.4
C25 C24 H24B 109.4
C23 C24 H24B 109.4
H24A C24 H24B 108.0
C26 C25 C24 115.52(14)
C26 C25 H25A 108.4
C24 C25 H25A 108.4
C26 C25 H25B 108.4
C24 C25 H25B 108.4
H25A C25 H25B 107.5
C27 C26 C25 112.38(14)
C27 C26 H26A 109.1
C25 C26 H26A 109.1
C27 C26 H26B 109.1
C25 C26 H26B 109.1
H26A C26 H26B 107.9
C26 C27 C28 114.67(15)
C26 C27 H27A 108.6
C28 C27 H27A 108.6
C26 C27 H27B 108.6
C28 C27 H27B 108.6
H27A C27 H27B 107.6
C29 C28 C27 113.02(15)
C29 C28 H28A 109.0
C27 C28 H28A 109.0
C29 C28 H28B 109.0
C27 C28 H28B 109.0
H28A C28 H28B 107.8
C30 C29 C28 114.00(15)
C30 C29 H29A 108.8
C28 C29 H29A 108.8
C30 C29 H29B 108.8
C28 C29 H29B 108.8
H29A C29 H29B 107.6
C31 C30 C29 113.51(15)
C31 C30 H30A 108.9
C29 C30 H30A 108.9
C31 C30 H30B 108.9
C29 C30 H30B 108.9
H30A C30 H30B 107.7
C30 C31 C32 113.48(17)
C30 C31 H31A 108.9
C32 C31 H31A 108.9
C30 C31 H31B 108.9
C32 C31 H31B 108.9
H31A C31 H31B 107.7
C31 C32 H32A 109.5
C31 C32 H32B 109.5
H32A C32 H32B 109.5
C31 C32 H32C 109.5
H32A C32 H32C 109.5
H32B C32 H32C 109.5
C1 O2 C4 108.69(12)
C4 O3 C6 91.85(11)
C5 O4 H4 108.9(14)
O1 C1 O2 120.86(15)
O1 C1 C2 131.22(16)
O2 C1 C2 107.93(13)
C3 C2 C1 108.46(15)
C3 C2 H2 125.8
C1 C2 H2 125.8
C2 C3 C4 109.55(14)
C2 C3 H3 125.2
C4 C3 H3 125.2
O2 C4 O3 109.55(12)
O2 C4 C3 105.37(12)
O3 C4 C3 115.22(12)
O2 C4 C5 111.98(12)
O3 C4 C5 90.22(11)
C3 C4 C5 123.69(13)
O4 C5 C6 116.87(13)
O4 C5 C4 116.75(12)
C6 C5 C4 86.03(11)
O4 C5 H5 111.6
C6 C5 H5 111.6
C4 C5 H5 111.6
O3 C6 C7 111.11(12)
O3 C6 C5 88.82(11)
C7 C6 C5 120.25(13)
O3 C6 H6 111.5
C7 C6 H6 111.5
C5 C6 H6 111.5
C6 C7 C8 113.30(13)
C6 C7 H7A 108.9
C8 C7 H7A 108.9
C6 C7 H7B 108.9
C8 C7 H7B 108.9
H7A C7 H7B 107.7
C9 C8 C7 110.13(13)
C9 C8 H8A 109.6
C7 C8 H8A 109.6
C9 C8 H8B 109.6
C7 C8 H8B 109.6
H8A C8 H8B 108.1
C10 C9 C8 115.73(14)
C10 C9 H9A 108.3
C8 C9 H9A 108.3
C10 C9 H9B 108.3
C8 C9 H9B 108.3
H9A C9 H9B 107.4
C9 C10 C11 111.12(14)
C9 C10 H10A 109.4
C11 C10 H10A 109.4
C9 C10 H10B 109.4
C11 C10 H10B 109.4
H10A C10 H10B 108.0
C12 C11 C10 115.60(14)
C12 C11 H11A 108.4
C10 C11 H11A 108.4
C12 C11 H11B 108.4
C10 C11 H11B 108.4
H11A C11 H11B 107.4
C11 C12 C13 112.34(15)
C11 C12 H12A 109.1
C13 C12 H12A 109.1
C11 C12 H12B 109.1
C13 C12 H12B 109.1
H12A C12 H12B 107.9
C14 C13 C12 114.56(16)
C14 C13 H13A 108.6
C12 C13 H13A 108.6
C14 C13 H13B 108.6
C12 C13 H13B 108.6
H13A C13 H13B 107.6
C13 C14 C15 113.39(17)
C13 C14 H14A 108.9
C15 C14 H14A 108.9
C13 C14 H14B 108.9
C15 C14 H14B 108.9
H14A C14 H14B 107.7
C14 C15 C16 112.9(2)
C14 C15 H15A 109.0
C16 C15 H15A 109.0
C14 C15 H15B 109.0
C16 C15 H15B 109.0
H15A C15 H15B 107.8
C15 C16 H16A 109.5
C15 C16 H16B 109.5
H16A C16 H16B 109.5
C15 C16 H16C 109.5
H16A C16 H16C 109.5
H16B C16 H16C 109.5

loop_
_geom_bond_atom_site_label_1
_geom_bond_atom_site_label_2
_geom_bond_distance
O5 C17 1.2000(19)
O6 C17 1.3703(18)
O6 C20 1.4355(18)
O7 C20 1.4203(19)
O7 C22 1.4735(18)
O8 C21 1.3923(19)
O8 H8 0.80(2)
C17 C18 1.467(2)
C18 C19 1.320(2)
C18 H18 0.9500
C19 C20 1.490(2)
C19 H19 0.9500
C20 C21 1.546(2)
C21 C22 1.544(2)
C21 H21 1.0000
C22 C23 1.504(2)
C22 H22 1.0000
C23 C24 1.526(2)
C23 H23A 0.9900
C23 H23B 0.9900
C24 C25 1.523(2)
C24 H24A 0.9900
C24 H24B 0.9900
C25 C26 1.522(2)
C25 H25A 0.9900
C25 H25B 0.9900
C26 C27 1.522(2)
C26 H26A 0.9900
C26 H26B 0.9900
C27 C28 1.524(2)
C27 H27A 0.9900
C27 H27B 0.9900
C28 C29 1.521(2)
C28 H28A 0.9900
C28 H28B 0.9900
C29 C30 1.519(2)
C29 H29A 0.9900
C29 H29B 0.9900
C30 C31 1.518(3)
C30 H30A 0.9900
C30 H30B 0.9900
C31 C32 1.521(3)
C31 H31A 0.9900
C31 H31B 0.9900
C32 H32A 0.9800
C32 H32B 0.9800
C32 H32C 0.9800
O1 C1 1.1958(19)
O2 C1 1.382(2)
O2 C4 1.4280(18)
O3 C4 1.4355(19)
O3 C6 1.4824(19)
O4 C5 1.3969(18)
O4 H4 0.83(2)
C1 C2 1.474(2)
C2 C3 1.319(2)
C2 H2 0.9500
C3 C4 1.487(2)
C3 H3 0.9500
C4 C5 1.541(2)
C5 C6 1.532(2)
C5 H5 1.0000
C6 C7 1.496(2)
C6 H6 1.0000
C7 C8 1.524(2)
C7 H7A 0.9900
C7 H7B 0.9900
C8 C9 1.519(2)
C8 H8A 0.9900
C8 H8B 0.9900
C9 C10 1.516(2)
C9 H9A 0.9900
C9 H9B 0.9900
C10 C11 1.523(2)
C10 H10A 0.9900
C10 H10B 0.9900
C11 C12 1.516(2)
C11 H11A 0.9900
C11 H11B 0.9900
C12 C13 1.521(2)
C12 H12A 0.9900
C12 H12B 0.9900
C13 C14 1.514(2)
C13 H13A 0.9900
C13 H13B 0.9900
C14 C15 1.514(3)
C14 H14A 0.9900
C14 H14B 0.9900
C15 C16 1.517(3)
C15 H15A 0.9900
C15 H15B 0.9900
C16 H16A 0.9800
C16 H16B 0.9800
C16 H16C 0.9800

loop_
_geom_torsion_atom_site_label_1
_geom_torsion_atom_site_label_2
_geom_torsion_atom_site_label_3
_geom_torsion_atom_site_label_4
_geom_torsion
C20 O6 C17 O5 176.82(13)
C20 O6 C17 C18 -2.79(15)
O5 C17 C18 C19 -179.63(16)
O6 C17 C18 C19 -0.06(17)
C17 C18 C19 C20 2.80(17)
C22 O7 C20 O6 107.72(12)
C22 O7 C20 C19 -133.05(13)
C22 O7 C20 C21 -7.68(12)
C17 O6 C20 O7 130.39(12)
C17 O6 C20 C19 4.28(15)
C17 O6 C20 C21 -128.62(13)
C18 C19 C20 O7 -126.42(14)
C18 C19 C20 O6 -4.41(16)
C18 C19 C20 C21 124.31(15)
O7 C20 C21 O8 126.34(13)
O6 C20 C21 O8 13.61(18)
C19 C20 C21 O8 -111.32(16)
O7 C20 C21 C22 7.35(11)
O6 C20 C21 C22 -105.39(13)
C19 C20 C21 C22 129.68(14)
C20 O7 C22 C23 129.66(14)
C20 O7 C22 C21 7.68(11)
O8 C21 C22 O7 -122.06(13)
C20 C21 C22 O7 -7.08(11)
O8 C21 C22 C23 124.48(15)
C20 C21 C22 C23 -120.54(15)
O7 C22 C23 C24 174.92(13)
C21 C22 C23 C24 -83.10(19)
C22 C23 C24 C25 -174.39(14)
C23 C24 C25 C26 178.20(15)
C24 C25 C26 C27 -175.93(15)
C25 C26 C27 C28 179.73(15)
C26 C27 C28 C29 179.75(16)
C27 C28 C29 C30 -177.97(16)
C28 C29 C30 C31 178.92(16)
C29 C30 C31 C32 -178.87(17)
C4 O2 C1 O1 -179.30(14)
C4 O2 C1 C2 0.40(16)
O1 C1 C2 C3 179.77(17)
O2 C1 C2 C3 0.11(18)
C1 C2 C3 C4 -0.55(19)
C1 O2 C4 O3 -125.22(13)
C1 O2 C4 C3 -0.70(15)
C1 O2 C4 C5 136.28(13)
C6 O3 C4 O2 -99.94(13)
C6 O3 C4 C3 141.49(13)
C6 O3 C4 C5 13.54(11)
C2 C3 C4 O2 0.79(17)
C2 C3 C4 O3 121.67(15)
C2 C3 C4 C5 -129.73(16)
O2 C4 C5 O4 -20.05(18)
O3 C4 C5 O4 -131.30(13)
C3 C4 C5 O4 107.72(16)
O2 C4 C5 C6 98.14(13)
O3 C4 C5 C6 -13.12(11)
C3 C4 C5 C6 -134.09(15)
C4 O3 C6 C7 -135.78(13)
C4 O3 C6 C5 -13.62(11)
O4 C5 C6 O3 130.77(13)
C4 C5 C6 O3 12.70(10)
O4 C5 C6 C7 -115.33(16)
C4 C5 C6 C7 126.59(15)
O3 C6 C7 C8 173.54(13)
C5 C6 C7 C8 72.03(19)
C6 C7 C8 C9 173.34(14)
C7 C8 C9 C10 176.21(15)
C8 C9 C10 C11 177.41(15)
C9 C10 C11 C12 178.55(15)
C10 C11 C12 C13 -179.01(15)
C11 C12 C13 C14 -178.09(16)
C12 C13 C14 C15 179.88(17)
C13 C14 C15 C16 -178.95(19)
